data_2238112
loop_
_publ_author_name
'W\"ohlert, Susanne'
'Jess, Inke'
'N\"ather, Christian'

_publ_section_title
;
 <i>catena</i>-Poly[[[bis(methanol-\k<i>O</i>)bis(selenocyanato-\k<i>N</i>)manganese(II)]-\m-1,2-bis(pyridin-4-yl)ethene-\k^2^<i>N</i>:<i>N</i>']
 1,2-bis(pyridin-4-yl)ethene monosolvate]
;
_journal_coeditor_code ZL2549
_journal_issue 6
_journal_name_full 'Acta Crystallographica Section E'
_journal_page_first m319
_journal_paper_doi 10.1107/S1600536813012609
_journal_volume 69
_journal_year 2013
_chemical_formula_iupac '[Mn (N C Se)2 (C12 H10 N2) (C H4 O)2], C12 H10 N2'
_chemical_formula_moiety 'C16 H18 Mn N4 O2 Se2, C12 H10 N2'
_chemical_formula_sum 'C28 H28 Mn N6 O2 Se2'
_chemical_formula_weight 693.42
_chemical_name_systematic
'<i>catena</i>-Poly[[[bis(methanol-\k<i>O</i>)bis(selenocyanato-\k<i>N</i>)manganese(II)]-\m-1,2-bis(pyridin-4-yl)ethene-\k^2^<i>N</i>:<i>N</i>'] 1,2-bis(pyridin-4-yl)ethene monosolvate]'
_space_group_IT_number 14
_symmetry_cell_setting monoclinic
_symmetry_space_group_name_Hall '-P 2ybc'
_symmetry_space_group_name_H-M 'P 1 21/c 1'
_atom_sites_solution_hydrogens geom
_atom_sites_solution_primary direct
_atom_sites_solution_secondary difmap
_audit_creation_method SHELXL-97
_cell_angle_alpha 90.00
_cell_angle_beta 92.630(9)
_cell_angle_gamma 90.00
_cell_formula_units_Z 2
_cell_length_a 7.3580(6)
_cell_length_b 17.2445(11)
_cell_length_c 12.1219(9)
_cell_measurement_reflns_used 14170
_cell_measurement_temperature 220(2)
_cell_measurement_theta_max 25.00
_cell_measurement_theta_min 2.77
_cell_volume 1536.5(2)
_computing_cell_refinement 'X-AREA (Stoe & Cie, 2008)'
_computing_data_collection 'X-AREA (Stoe & Cie, 2008)'
_computing_data_reduction 'X-AREA (Stoe & Cie, 2008)'
_computing_molecular_graphics
;
XP in SHELXTL (Sheldrick, 2008) and DIAMOND (Brandenburg, 2011)
;
_computing_publication_material
;
<i>XCIF</i> in SHELXTL (Sheldrick, 2008) and
publCIF (Westrip, 2010)
;
_computing_structure_refinement 'SHELXL97 (Sheldrick, 2008)'
_computing_structure_solution 'SHELXS97 (Sheldrick, 2008)'
_diffrn_ambient_temperature 220(2)
_diffrn_measured_fraction_theta_full 0.970
_diffrn_measured_fraction_theta_max 0.970
_diffrn_measurement_device_type 'Stoe IPDS-1'
_diffrn_measurement_method 'phi scan'
_diffrn_radiation_monochromator graphite
_diffrn_radiation_source 'fine-focus sealed tube'
_diffrn_radiation_type MoK\a
_diffrn_radiation_wavelength 0.71073
_diffrn_reflns_av_R_equivalents 0.0913
_diffrn_reflns_av_sigmaI/netI 0.0474
_diffrn_reflns_limit_h_max 8
_diffrn_reflns_limit_h_min -8
_diffrn_reflns_limit_k_max 20
_diffrn_reflns_limit_k_min -20
_diffrn_reflns_limit_l_max 14
_diffrn_reflns_limit_l_min -13
_diffrn_reflns_number 14170
_diffrn_reflns_theta_full 25.00
_diffrn_reflns_theta_max 25.00
_diffrn_reflns_theta_min 2.77
_diffrn_standards_decay_% 0
_diffrn_standards_interval_time 0
_diffrn_standards_number 0
_exptl_absorpt_coefficient_mu 2.833
_exptl_absorpt_correction_T_max 0.862
_exptl_absorpt_correction_T_min 0.754
_exptl_absorpt_correction_type numerical
_exptl_absorpt_process_details '(X-SHAPE and X-RED32; Stoe & Cie, 2008)'
_exptl_crystal_colour yellow
_exptl_crystal_density_diffrn 1.499
_exptl_crystal_density_method 'not measured'
_exptl_crystal_description block
_exptl_crystal_F_000 694
_exptl_crystal_size_max 0.1286
_exptl_crystal_size_mid 0.0824
_exptl_crystal_size_min 0.0506
_refine_diff_density_max 0.378
_refine_diff_density_min -0.784
_refine_ls_extinction_method none
_refine_ls_goodness_of_fit_ref 0.985
_refine_ls_hydrogen_treatment constr
_refine_ls_matrix_type full
_refine_ls_number_parameters 179
_refine_ls_number_reflns 2633
_refine_ls_number_restraints 0
_refine_ls_restrained_S_all 0.985
_refine_ls_R_factor_all 0.0545
_refine_ls_R_factor_gt 0.0414
_refine_ls_shift/su_max 0.000
_refine_ls_shift/su_mean 0.000
_refine_ls_structure_factor_coef Fsqd
_refine_ls_weighting_details 'calc w=1/[\s^2^(Fo^2^)+(0.0770P)^2^+0.0000P] where P=(Fo^2^+2Fc^2^)/3'
_refine_ls_weighting_scheme calc
_refine_ls_wR_factor_gt 0.1046
_refine_ls_wR_factor_ref 0.1124
_reflns_number_gt 2072
_reflns_number_total 2633
_reflns_threshold_expression I>2sigma(I)
_cod_data_source_file zl2549.cif
_cod_data_source_block I
_cod_original_sg_symbol_H-M 'P 21/c'
_cod_database_code 2238112
_cod_database_fobs_code 2238112

loop_
_symmetry_equiv_pos_as_xyz
'x, y, z'
'-x, y+1/2, -z+1/2'
'-x, -y, -z'
'x, -y-1/2, z-1/2'

loop_
_atom_site_type_symbol
_atom_site_label
_atom_site_fract_x
_atom_site_fract_y
_atom_site_fract_z
_atom_site_U_iso_or_equiv
_atom_site_adp_type
_atom_site_calc_flag
_atom_site_refinement_flags
_atom_site_occupancy
_atom_site_symmetry_multiplicity
Mn Mn1 1.0000 0.5000 0.5000 0.02859(18) Uani d S 1 2
N N1 0.8412(3) 0.59745(16) 0.5588(2) 0.0411(6) Uani d . 1 1
C C1 0.7531(4) 0.65174(18) 0.5703(3) 0.0383(7) Uani d . 1 1
Se Se1 0.61619(5) 0.73559(2) 0.58880(5) 0.0748(2) Uani d . 1 1
N N10 0.8026(3) 0.49379(14) 0.3495(2) 0.0317(5) Uani d . 1 1
C C10 0.7810(4) 0.55472(17) 0.2815(3) 0.0337(7) Uani d . 1 1
H H10 0.8352 0.6020 0.3032 0.040 Uiso calc R 1 1
C C11 0.6839(4) 0.55203(17) 0.1814(3) 0.0329(6) Uani d . 1 1
H H11 0.6737 0.5964 0.1366 0.039 Uiso calc R 1 1
C C12 0.6011(3) 0.48261(16) 0.1474(2) 0.0281(6) Uani d . 1 1
C C13 0.6159(4) 0.42049(17) 0.2201(3) 0.0342(7) Uani d . 1 1
H H13 0.5574 0.3733 0.2025 0.041 Uiso calc R 1 1
C C14 0.7172(4) 0.42818(17) 0.3185(3) 0.0358(7) Uani d . 1 1
H H14 0.7264 0.3852 0.3661 0.043 Uiso calc R 1 1
C C15 0.5041(4) 0.47366(18) 0.0402(3) 0.0312(6) Uani d . 1 1
H H15 0.4423 0.4267 0.0268 0.037 Uiso calc R 1 1
N N30 0.9261(4) 0.26379(17) 0.5841(4) 0.0604(9) Uani d . 1 1
C C30 1.0231(6) 0.2228(2) 0.6583(4) 0.0605(10) Uani d . 1 1
H H30 1.0691 0.2483 0.7222 0.073 Uiso calc R 1 1
C C31 1.0604(5) 0.1445(2) 0.6469(4) 0.0528(9) Uani d . 1 1
H H31 1.1297 0.1182 0.7021 0.063 Uiso calc R 1 1
C C32 0.9951(4) 0.10541(19) 0.5537(3) 0.0413(8) Uani d . 1 1
C C33 0.8968(5) 0.1487(2) 0.4737(4) 0.0576(10) Uani d . 1 1
H H33 0.8518 0.1252 0.4081 0.069 Uiso calc R 1 1
C C34 0.8666(5) 0.2261(2) 0.4925(5) 0.0663(12) Uani d . 1 1
H H34 0.8004 0.2544 0.4379 0.080 Uiso calc R 1 1
C C35 1.0281(4) 0.02177(19) 0.5422(3) 0.0403(7) Uani d . 1 1
H H35 1.0950 -0.0029 0.6001 0.048 Uiso calc R 1 1
O O1 0.8375(3) 0.41425(12) 0.58486(19) 0.0386(5) Uani d . 1 1
H H1O1 0.8741 0.3687 0.5840 0.058 Uiso d R 1 1
C C2 0.6647(5) 0.4215(2) 0.6300(4) 0.0636(11) Uani d . 1 1
H H2A 0.6565 0.4712 0.6671 0.095 Uiso calc R 1 1
H H2B 0.6480 0.3800 0.6827 0.095 Uiso calc R 1 1
H H2C 0.5709 0.4183 0.5713 0.095 Uiso calc R 1 1

loop_
_atom_site_aniso_label
_atom_site_aniso_U_11
_atom_site_aniso_U_22
_atom_site_aniso_U_33
_atom_site_aniso_U_12
_atom_site_aniso_U_13
_atom_site_aniso_U_23
Mn1 0.0300(3) 0.0289(3) 0.0260(3) 0.0065(2) -0.0084(2) -0.0038(2)
N1 0.0433(14) 0.0367(14) 0.0427(17) 0.0107(12) -0.0045(12) -0.0074(12)
C1 0.0337(14) 0.0325(16) 0.048(2) -0.0011(13) -0.0026(13) -0.0061(13)
Se1 0.0493(3) 0.0317(3) 0.1452(5) 0.01097(15) 0.0249(3) -0.0019(2)
N10 0.0335(12) 0.0324(13) 0.0282(13) 0.0039(10) -0.0084(10) -0.0004(10)
C10 0.0348(14) 0.0307(15) 0.0344(17) 0.0000(11) -0.0100(12) -0.0011(12)
C11 0.0376(14) 0.0320(15) 0.0282(17) 0.0010(11) -0.0072(12) 0.0040(11)
C12 0.0232(12) 0.0339(15) 0.0268(15) 0.0029(10) -0.0045(10) 0.0019(11)
C13 0.0350(14) 0.0332(16) 0.0337(17) -0.0035(11) -0.0062(12) -0.0011(12)
C14 0.0410(16) 0.0329(16) 0.0324(17) 0.0011(12) -0.0091(13) 0.0031(12)
C15 0.0263(13) 0.0369(15) 0.0297(16) 0.0013(11) -0.0065(11) -0.0009(12)
N30 0.0468(17) 0.0362(17) 0.099(3) 0.0034(13) 0.0122(17) 0.0041(17)
C30 0.059(2) 0.046(2) 0.078(3) 0.0011(17) 0.010(2) -0.001(2)
C31 0.0517(19) 0.045(2) 0.062(3) 0.0026(15) 0.0041(17) 0.0050(17)
C32 0.0278(14) 0.0377(17) 0.059(2) 0.0014(12) 0.0099(13) 0.0125(15)
C33 0.0503(19) 0.0381(19) 0.083(3) 0.0021(15) -0.0075(19) 0.0109(19)
C34 0.050(2) 0.042(2) 0.106(4) 0.0091(16) -0.007(2) 0.020(2)
C35 0.0299(14) 0.0361(17) 0.055(2) 0.0042(12) 0.0062(13) 0.0136(14)
O1 0.0332(10) 0.0350(12) 0.0476(14) 0.0057(8) 0.0001(9) 0.0008(9)
C2 0.052(2) 0.055(2) 0.085(3) 0.0040(17) 0.023(2) -0.007(2)

loop_
_atom_type_symbol
_atom_type_description
_atom_type_scat_dispersion_real
_atom_type_scat_dispersion_imag
_atom_type_scat_source
C C 0.0033 0.0016 'International Tables Vol C Tables 4.2.6.8 and 6.1.1.4'
H H 0.0000 0.0000 'International Tables Vol C Tables 4.2.6.8 and 6.1.1.4'
N N 0.0061 0.0033 'International Tables Vol C Tables 4.2.6.8 and 6.1.1.4'
Mn Mn 0.3368 0.7283 'International Tables Vol C Tables 4.2.6.8 and 6.1.1.4'
Se Se -0.0929 2.2259 'International Tables Vol C Tables 4.2.6.8 and 6.1.1.4'
O O 0.0106 0.0060 'International Tables Vol C Tables 4.2.6.8 and 6.1.1.4'

loop_
_geom_angle_atom_site_label_1
_geom_angle_atom_site_label_2
_geom_angle_atom_site_label_3
_geom_angle_site_symmetry_1
_geom_angle_site_symmetry_3
_geom_angle
N1 Mn1 N1 . 3_766 180.00(14)
N1 Mn1 O1 . . 93.12(10)
N1 Mn1 O1 3_766 . 86.88(10)
N1 Mn1 O1 . 3_766 86.88(10)
N1 Mn1 O1 3_766 3_766 93.12(10)
O1 Mn1 O1 . 3_766 180.00(8)
N1 Mn1 N10 . 3_766 91.91(9)
N1 Mn1 N10 3_766 3_766 88.09(9)
O1 Mn1 N10 . 3_766 89.85(9)
O1 Mn1 N10 3_766 3_766 90.15(9)
N1 Mn1 N10 . . 88.09(9)
N1 Mn1 N10 3_766 . 91.91(9)
O1 Mn1 N10 . . 90.15(9)
O1 Mn1 N10 3_766 . 89.85(8)
N10 Mn1 N10 3_766 . 180.0000(10)
C1 N1 Mn1 . . 167.9(3)
N1 C1 Se1 . . 179.6(3)
C14 N10 C10 . . 116.6(2)
C14 N10 Mn1 . . 122.50(19)
C10 N10 Mn1 . . 120.54(19)
N10 C10 C11 . . 123.8(3)
N10 C10 H10 . . 118.1
C11 C10 H10 . . 118.1
C10 C11 C12 . . 119.3(3)
C10 C11 H11 . . 120.3
C12 C11 H11 . . 120.3
C13 C12 C11 . . 117.0(3)
C13 C12 C15 . . 120.3(3)
C11 C12 C15 . . 122.8(3)
C14 C13 C12 . . 119.8(3)
C14 C13 H13 . . 120.1
C12 C13 H13 . . 120.1
N10 C14 C13 . . 123.4(3)
N10 C14 H14 . . 118.3
C13 C14 H14 . . 118.3
C15 C15 C12 3_665 . 125.6(4)
C15 C15 H15 3_665 . 117.2
C12 C15 H15 . . 117.2
C30 N30 C34 . . 116.6(3)
N30 C30 C31 . . 123.6(4)
N30 C30 H30 . . 118.2
C31 C30 H30 . . 118.2
C32 C31 C30 . . 119.6(4)
C32 C31 H31 . . 120.2
C30 C31 H31 . . 120.2
C31 C32 C33 . . 117.0(3)
C31 C32 C35 . . 120.2(3)
C33 C32 C35 . . 122.8(4)
C34 C33 C32 . . 119.1(4)
C34 C33 H33 . . 120.4
C32 C33 H33 . . 120.4
N30 C34 C33 . . 123.9(4)
N30 C34 H34 . . 118.0
C33 C34 H34 . . 118.0
C35 C35 C32 3_756 . 125.7(4)
C35 C35 H35 3_756 . 117.2
C32 C35 H35 . . 117.2
C2 O1 Mn1 . . 130.0(2)
C2 O1 H1O1 . . 112.7
Mn1 O1 H1O1 . . 116.7
O1 C2 H2A . . 109.5
O1 C2 H2B . . 109.5
H2A C2 H2B . . 109.5
O1 C2 H2C . . 109.5
H2A C2 H2C . . 109.5
H2B C2 H2C . . 109.5

loop_
_geom_bond_atom_site_label_1
_geom_bond_atom_site_label_2
_geom_bond_site_symmetry_2
_geom_bond_distance
_geom_bond_publ_flag
Mn1 N1 . 2.185(3) y
Mn1 N1 3_766 2.185(3) ?
Mn1 O1 . 2.188(2) y
Mn1 O1 3_766 2.188(2) ?
Mn1 N10 3_766 2.281(2) ?
Mn1 N10 . 2.281(2) y
N1 C1 . 1.151(4) ?
C1 Se1 . 1.782(3) ?
N10 C14 . 1.340(4) ?
N10 C10 . 1.341(4) ?
C10 C11 . 1.381(4) ?
C10 H10 . 0.9400 ?
C11 C12 . 1.397(4) ?
C11 H11 . 0.9400 ?
C12 C13 . 1.388(4) ?
C12 C15 . 1.462(4) ?
C13 C14 . 1.384(4) ?
C13 H13 . 0.9400 ?
C14 H14 . 0.9400 ?
C15 C15 3_665 1.331(6) ?
C15 H15 . 0.9400 ?
N30 C30 . 1.327(6) ?
N30 C34 . 1.343(6) ?
C30 C31 . 1.386(6) ?
C30 H30 . 0.9400 ?
C31 C32 . 1.383(6) ?
C31 H31 . 0.9400 ?
C32 C33 . 1.399(5) ?
C32 C35 . 1.470(5) ?
C33 C34 . 1.374(6) ?
C33 H33 . 0.9400 ?
C34 H34 . 0.9400 ?
C35 C35 3_756 1.321(7) ?
C35 H35 . 0.9400 ?
O1 C2 . 1.413(4) ?
O1 H1O1 . 0.8300 ?
C2 H2A . 0.9700 ?
C2 H2B . 0.9700 ?
C2 H2C . 0.9700 ?

loop_
_geom_hbond_atom_site_label_D
_geom_hbond_atom_site_label_H
_geom_hbond_atom_site_label_A
_geom_hbond_distance_DH
_geom_hbond_distance_HA
_geom_hbond_distance_DA
_geom_hbond_angle_DHA
O1 H1O1 N30 0.83 1.85 2.675(4) 172.9
